data_2003772
loop_
_publ_author_name
'Zhang, H.'
'Refat, H. M.'
'Biehl, E.'

_publ_section_title
;
 \a-(2,3,5,6-Tetrachlorophenyl)-\a-(3-thienyl)acetonitrile and
 \a-(3-Methoxyphenyl)-\a-(2,3,4,5,6-pentachlorophenyl)acetonitrile
;
_journal_issue 8
_journal_name_full 'Acta Crystallographica Section C'
_journal_page_first 1667
_journal_page_last 1670
_journal_paper_doi 10.1107/S0108270195004288
_journal_volume 51
_journal_year 1995
_chemical_formula_sum 'C12 H5 Cl4 N S'
_chemical_formula_weight 337.03
_chemical_name_common tetrachlorophenyl
_chemical_name_systematic
;
 ?
;
_space_group_IT_number 14
_symmetry_cell_setting monoclinic
_symmetry_space_group_name_Hall '-P 2yn'
_symmetry_space_group_name_H-M 'P 1 21/n 1'
_audit_creation_method SHELXL
_cell_angle_alpha 90.00
_cell_angle_beta 100.91(1)
_cell_angle_gamma 90.00
_cell_formula_units_Z 4
_cell_length_a 9.288(2)
_cell_length_b 10.809(2)
_cell_length_c 13.379(2)
_cell_measurement_reflns_used 25
_cell_measurement_temperature 293(2)
_cell_measurement_theta_max 15
_cell_measurement_theta_min 10
_cell_volume 1318.9(4)
_computing_cell_refinement 'R3m/V diffractometer control program'
_computing_data_collection 'R3m/V diffractometer control program'
_computing_data_reduction 'R3m/V diffractometer control program'
_computing_molecular_graphics 'SHELXTL-Plus (Sheldrick, 1990a)'
_computing_publication_material 'SHELXL93 (Sheldrick, 1993)'
_computing_structure_refinement 'SHELXL93 (Sheldrick, 1993)'
_computing_structure_solution 'SHELXS86 (Sheldrick, 1990b)'
_diffrn_ambient_temperature 293(2)
_diffrn_measurement_device R3m/V
_diffrn_measurement_method \w/2\q
_diffrn_radiation_monochromator graphite
_diffrn_radiation_source 'fine-focus sealed tube'
_diffrn_radiation_type MoK\a
_diffrn_radiation_wavelength 0.71073
_diffrn_reflns_av_R_equivalents 0.013
_diffrn_reflns_av_sigmaI/netI 0.0205
_diffrn_reflns_limit_h_max 11
_diffrn_reflns_limit_h_min 0
_diffrn_reflns_limit_k_max 13
_diffrn_reflns_limit_k_min 0
_diffrn_reflns_limit_l_max 16
_diffrn_reflns_limit_l_min -16
_diffrn_reflns_number 2794
_diffrn_reflns_theta_max 26.06
_diffrn_reflns_theta_min 2.44
_diffrn_standards_decay_% 0
_diffrn_standards_interval_count 150
_diffrn_standards_number 3
_exptl_absorpt_coefficient_mu 1.033
_exptl_absorpt_correction_T_max 0.936
_exptl_absorpt_correction_T_min 0.795
_exptl_absorpt_correction_type semi-empirical
_exptl_crystal_colour colorless
_exptl_crystal_density_diffrn 1.697
_exptl_crystal_description plates
_exptl_crystal_F_000 672
_exptl_crystal_size_max 0.35
_exptl_crystal_size_mid 0.15
_exptl_crystal_size_min 0.10
_refine_diff_density_max 0.720
_refine_diff_density_min -0.384
_refine_ls_extinction_method none
_refine_ls_goodness_of_fit_all 1.036
_refine_ls_goodness_of_fit_obs 1.079
_refine_ls_hydrogen_treatment refU
_refine_ls_matrix_type full
_refine_ls_number_parameters 164
_refine_ls_number_reflns 2448
_refine_ls_number_restraints 0
_refine_ls_restrained_S_all 1.090
_refine_ls_restrained_S_obs 1.079
_refine_ls_R_factor_all 0.058
_refine_ls_R_factor_obs 0.043
_refine_ls_shift/esd_max 0.000
_refine_ls_shift/esd_mean 0.000
_refine_ls_structure_factor_coef Fsqd
_refine_ls_weighting_scheme
;
calc w = 1/[\s^2^(F~o~^2^) + (0.0673P)^2^ + 0.9350P]
where P = (F~o~^2^ + 2F~c~^2^)/3
;
_refine_ls_wR_factor_all 0.131
_refine_ls_wR_factor_obs 0.114
_reflns_number_observed 2062
_reflns_number_total 2619
_reflns_observed_criterion >2sigma(I)
_cod_data_source_file cr1176.cif
_cod_data_source_block 1
_cod_original_sg_symbol_H-M 'P 21/n'
_cod_database_code 2003772

loop_
_symmetry_equiv_pos_as_xyz
'x, y, z'
'-x+1/2, y+1/2, -z+1/2'
'-x, -y, -z'
'x-1/2, -y-1/2, z-1/2'

loop_
_atom_site_aniso_label
_atom_site_aniso_U_11
_atom_site_aniso_U_12
_atom_site_aniso_U_13
_atom_site_aniso_U_22
_atom_site_aniso_U_23
_atom_site_aniso_U_33
Cl(2) 0.0601(5) 0.0070(4) 0.0276(4) 0.0634(5) -0.0114(4) 0.0640(5)
Cl(3) 0.0357(4) 0.0009(4) 0.0213(4) 0.0818(7) 0.0044(5) 0.0974(7)
Cl(5) 0.0608(5) -0.0012(4) 0.0048(4) 0.0500(5) -0.0166(4) 0.0576(5)
Cl(6) 0.0405(4) -0.0009(3) 0.0172(3) 0.0505(4) -0.0069(3) 0.0579(5)
C(1) 0.0366(14) 0.0005(11) 0.0051(11) 0.0361(14) 0.0049(11) 0.0354(13)
C(2) 0.0412(15) 0.0039(12) 0.0100(12) 0.043(2) 0.0050(12) 0.0413(15)
C(3) 0.0301(13) -0.0010(12) 0.0054(12) 0.052(2) 0.0115(14) 0.054(2)
C(4) 0.0383(15) -0.0044(12) 0.0006(12) 0.042(2) 0.0027(13) 0.052(2)
C(5) 0.0429(15) -0.0005(12) 0.0024(12) 0.0369(14) 0.0011(12) 0.0399(14)
C(6) 0.0337(13) -0.0010(11) 0.0057(11) 0.0384(14) 0.0050(11) 0.0375(14)
C(7) 0.0412(15) -0.0035(12) 0.0062(11) 0.0421(15) -0.0037(12) 0.0369(14)
C(8) 0.044(2) -0.0112(14) 0.0054(13) 0.046(2) 0.0042(13) 0.042(2)
N(9) 0.053(2) -0.009(2) -0.0045(14) 0.075(2) 0.018(2) 0.059(2)
C(10) 0.047(2) -0.0015(12) 0.0076(12) 0.0315(13) -0.0036(11) 0.0398(14)
C(11) 0.053(2) 0.0031(14) 0.019(2) 0.042(2) 0.0086(15) 0.065(2)
S(12) 0.0853(7) 0.0001(5) 0.0325(5) 0.0507(5) 0.0145(4) 0.0756(6)
C(13) 0.064(2) 0.004(2) -0.009(2) 0.039(2) 0.0030(14) 0.052(2)
C(14) 0.045(2) 0.0010(14) 0.0002(14) 0.043(2) -0.0019(14) 0.058(2)

loop_
_atom_site_label
_atom_site_occupancy
_atom_site_fract_x
_atom_site_fract_y
_atom_site_fract_z
_atom_site_U_iso_or_equiv
_atom_site_thermal_displace_type
_atom_site_calc_flag
_atom_site_refinement_flags
_atom_site_type_symbol
Cl(2) 1 0.49429(10) 0.35142(8) 0.21653(7) 0.0604(3) Uani d . Cl
Cl(3) 1 0.72619(9) 0.54436(10) 0.31357(9) 0.0705(3) Uani d . Cl
Cl(5) 1 0.34530(10) 0.75150(8) 0.51244(6) 0.0569(2) Uani d . Cl
Cl(6) 1 0.10363(8) 0.56620(7) 0.41431(6) 0.0486(2) Uani d . Cl
C(1) 1 0.3052(3) 0.4685(2) 0.3157(2) 0.0363(6) Uani d . C
C(2) 1 0.4474(3) 0.4627(3) 0.2958(2) 0.0415(6) Uani d . C
C(3) 1 0.5526(3) 0.5471(3) 0.3410(2) 0.0457(7) Uani d . C
C(4) 1 0.5205(3) 0.6351(3) 0.4068(2) 0.0453(7) Uani d . C
H4 1 0.5919(3) 0.6913(3) 0.4362(2) 0.078(5) Uiso calc R H
C(5) 1 0.3826(3) 0.6401(3) 0.4292(2) 0.0406(6) Uani d . C
C(6) 1 0.2750(3) 0.5573(2) 0.3838(2) 0.0367(6) Uani d . C
C(7) 1 0.1878(3) 0.3779(3) 0.2637(2) 0.0402(6) Uani d . C
H7 1 0.2317(3) 0.3333(3) 0.2131(2) 0.078(5) Uiso calc R H
C(8) 1 0.0592(3) 0.4414(3) 0.2065(2) 0.0445(7) Uani d . C
N(9) 1 -0.0400(3) 0.4880(3) 0.1587(2) 0.0646(8) Uani d . N
C(10) 1 0.1500(3) 0.2804(3) 0.3359(2) 0.0394(6) Uani d . C
C(11) 1 0.0174(4) 0.2648(3) 0.3627(3) 0.0521(8) Uani d . C
H11 1 -0.0647(4) 0.3128(3) 0.3378(3) 0.078(5) Uiso calc R H
S(12) 1 0.01935(12) 0.14780(8) 0.44648(8) 0.0683(3) Uani d . S
C(13) 1 0.1964(4) 0.1131(3) 0.4483(2) 0.0544(8) Uani d . C
H13 1 0.2483(4) 0.0500(3) 0.4864(2) 0.078(5) Uiso calc R H
C(14) 1 0.2540(4) 0.1945(3) 0.3834(2) 0.0500(7) Uani d . C
H14 1 0.3502(4) 0.1915(3) 0.3732(2) 0.078(5) Uiso calc R H

loop_
_atom_type_symbol
_atom_type_description
_atom_type_scat_source
_atom_type_scat_dispersion_real
_atom_type_scat_dispersion_imag
C C 'International Tables Vol C Tables 4.2.6.8 and 6.1.1.4' 0.0033 0.0016
H H 'International Tables Vol C Tables 4.2.6.8 and 6.1.1.4' 0.0000 0.0000
N N 'International Tables Vol C Tables 4.2.6.8 and 6.1.1.4' 0.0061 0.0033
S S 'International Tables Vol C Tables 4.2.6.8 and 6.1.1.4' 0.1246 0.1234
Cl Cl 'International Tables Vol C Tables 4.2.6.8 and 6.1.1.4' 0.1484 0.1585

loop_
_geom_angle_atom_site_label_1
_geom_angle_atom_site_label_2
_geom_angle_atom_site_label_3
_geom_angle
_geom_angle_publ_flag
C(6) C(1) C(2) 118.1(3) y
C(6) C(1) C(7) 121.7(2) y
C(2) C(1) C(7) 120.2(3) y
C(3) C(2) C(1) 120.0(3) y
C(3) C(2) Cl(2) 119.4(2) y
C(1) C(2) Cl(2) 120.6(2) y
C(4) C(3) C(2) 121.1(3) y
C(4) C(3) Cl(3) 118.5(2) y
C(2) C(3) Cl(3) 120.4(3) y
C(3) C(4) C(5) 119.7(3) y
C(4) C(5) C(6) 120.2(3) y
C(4) C(5) Cl(5) 118.7(2) y
C(6) C(5) Cl(5) 121.1(2) y
C(1) C(6) C(5) 120.9(3) y
C(1) C(6) Cl(6) 120.3(2) y
C(5) C(6) Cl(6) 118.8(2) y
C(8) C(7) C(10) 113.3(2) y
C(8) C(7) C(1) 112.2(2) y
C(10) C(7) C(1) 112.7(2) y
N(9) C(8) C(7) 177.2(4) y
C(11) C(10) C(14) 112.4(3) y
C(11) C(10) C(7) 125.9(3) y
C(14) C(10) C(7) 121.7(3) y
C(10) C(11) S(12) 111.8(3) y
C(13) S(12) C(11) 93.7(2) y
C(14) C(13) S(12) 109.6(2) y
C(10) C(14) C(13) 112.5(3) y

loop_
_geom_bond_atom_site_label_1
_geom_bond_atom_site_label_2
_geom_bond_distance
_geom_bond_publ_flag
Cl(2) C(2) 1.713(3) y
Cl(3) C(3) 1.720(3) y
Cl(5) C(5) 1.719(3) y
Cl(6) C(6) 1.719(3) y
C(1) C(6) 1.389(4) y
C(1) C(2) 1.398(4) y
C(1) C(7) 1.530(4) y
C(2) C(3) 1.389(4) y
C(3) C(4) 1.366(4) y
C(4) C(5) 1.371(4) y
C(5) C(6) 1.392(4) y
C(7) C(8) 1.462(4) y
C(7) C(10) 1.515(4) y
C(8) N(9) 1.136(4) y
C(10) C(11) 1.357(4) y
C(10) C(14) 1.403(4) y
C(11) S(12) 1.688(3) y
S(12) C(13) 1.682(4) y
C(13) C(14) 1.411(5) y

loop_
_geom_torsion_atom_site_label_1
_geom_torsion_atom_site_label_2
_geom_torsion_atom_site_label_3
_geom_torsion_atom_site_label_4
_geom_torsion
C(11) C(10) C(7) C(8) -12.0(4)
C(11) C(10) C(7) C(1) 116.8(3)
C(2) C(1) C(7) C(8) -123.3(3)
C(2) C(1) C(7) C(10) 107.4(3)
C(7) C(10) C(11) S(12) -179.0(2)

loop_
_cod_related_entry_id
_cod_related_entry_database
_cod_related_entry_code
1 ChemSpider 8263946
